data_1520926
loop_
_publ_author_name
'Catti, M.'
'Levy, D.'
'Artioli, G.'

_publ_section_title
;
 Synchrotron X-ray powder diffraction study of (Bi, Pb)1.64 Sr1.43 Ca1.57
 Mn2 O9, Mn-analogue of BSCCO-2212 superconductor
;
_journal_name_full 'Journal of Solid State Chemistry'
_journal_page_first 501
_journal_page_last 508
_journal_volume 147
_journal_year 1999
_chemical_formula_sum 'Bi0.9864 Ca1.57 Mn2 O9 Pb0.6576 Sr1.43'
_chemical_name_systematic
;
(Bi0.6 Pb0.4)1.644 (Ca0.67 Sr0.33)2 (Sr0.77 Ca0.23) Mn2 O9
;
_space_group_IT_number 69
_symmetry_space_group_name_Hall '-F 2 2'
_symmetry_space_group_name_H-M 'F m m m'
_cell_angle_alpha 90
_cell_angle_beta 90
_cell_angle_gamma 90
_cell_formula_units_Z 4
_cell_length_a 5.3314
_cell_length_b 5.3697
_cell_length_c 31.067
_cell_volume 889.387
_citation_journal_id_ASTM JSSCBI
_cod_data_source_file Catti_JSSCBI_1999_352.cif
_cod_data_source_block Bi0.9864Ca1.57Mn2O9Pb0.6576Sr1.43
_cod_original_cell_volume 889.3866
_cod_database_code 1520926

loop_
_symmetry_equiv_pos_as_xyz
x,y,z
-x,-y,z
x,-y,-z
-x,y,-z
-x,-y,-z
x,y,-z
-x,y,z
x,-y,z
x,y+1/2,z+1/2
-x,-y+1/2,z+1/2
x,-y+1/2,-z+1/2
-x,y+1/2,-z+1/2
-x,-y+1/2,-z+1/2
x,y+1/2,-z+1/2
-x,y+1/2,z+1/2
x,-y+1/2,z+1/2
x+1/2,y,z+1/2
-x+1/2,-y,z+1/2
x+1/2,-y,-z+1/2
-x+1/2,y,-z+1/2
-x+1/2,-y,-z+1/2
x+1/2,y,-z+1/2
-x+1/2,y,z+1/2
x+1/2,-y,z+1/2
x+1/2,y+1/2,z
-x+1/2,-y+1/2,z
x+1/2,-y+1/2,-z
-x+1/2,y+1/2,-z
-x+1/2,-y+1/2,-z
x+1/2,y+1/2,-z
-x+1/2,y+1/2,z
x+1/2,-y+1/2,z

loop_
_atom_site_label
_atom_site_type_symbol
_atom_site_fract_x
_atom_site_fract_y
_atom_site_fract_z
_atom_site_occupancy
_atom_site_U_iso_or_equiv
Sr1 Sr+2 0.5 0 0.1197 0.33 0.0
O1 O-2 0.75 0.25 0.0561 0.5 0.0
O4 O-2 0.426 0.1353 0.2003 0.25 0.0
Ca2 Ca+2 0.5 0 0 0.23 0.0
Ca1 Ca+2 0.5 0 0.1197 0.67 0.0
O3 O-2 0 0 0.1341 1 0.0
Pb1 Pb+2 0 0 0.20196 0.329 0.0
O2 O-2 0.25 0.75 0.076 0.5 0.0
O5 O-2 0 0 0 1 0.0
Sr2 Sr+2 0.5 0 0 0.77 0.0
Bi1 Bi+3 0 0 0.20196 0.493 0.0
Mn1 Mn+3 0 0 0.06279 1 0.0
